data_7018920
loop_
_publ_author_name
'Sauerbrey, Susanne'
'Majhi, Paresh Kumar'
'Schnakenburg, Gregor'
'Arduengo Iii, Anthony J.'
'Streubel, Rainer'

_publ_section_title
;
 Synthesis, structure and reactivity of 4-phosphanylated
 1,3-dialkyl-imidazole-2-thiones.
;
_journal_issue 17
_journal_name_full 'Dalton transactions (Cambridge, England : 2003)'
_journal_page_first 5368
_journal_page_last 5376
_journal_paper_doi 10.1039/c2dt12483a
_journal_volume 41
_journal_year 2012
_chemical_formula_moiety '2(C27 H21 N2 P S2), C7 H8'
_chemical_formula_sum 'C61 H50 N4 P2 S4'
_chemical_formula_weight 1029.23
_chemical_name_systematic
;
?
;
_space_group_IT_number 2
_symmetry_cell_setting triclinic
_symmetry_space_group_name_Hall '-P 1'
_symmetry_space_group_name_H-M 'P -1'
_atom_sites_solution_hydrogens geom
_atom_sites_solution_primary direct
_atom_sites_solution_secondary difmap
_audit_creation_method SHELXL-97
_cell_angle_alpha 92.807(3)
_cell_angle_beta 90.312(2)
_cell_angle_gamma 99.283(2)
_cell_formula_units_Z 2
_cell_length_a 11.4324(4)
_cell_length_b 13.1652(5)
_cell_length_c 17.5344(6)
_cell_measurement_reflns_used 9109
_cell_measurement_temperature 123(2)
_cell_measurement_theta_max 27.88
_cell_measurement_theta_min 1.00
_cell_volume 2601.17(16)
_computing_cell_refinement 'HKL Scalepack (Otwinowski & Minor 1997)'
_computing_data_collection 'HKL Denzo and Scalepack (Otwinowski & Minor 1997)'
_computing_data_reduction 'HKL Denzo and Scalepack (Otwinowski & Minor 1997)'
_computing_molecular_graphics 'DIAMOND (Brandenburg, 1999)'
_computing_publication_material 'SHELXL97 (Sheldrick, 1997)'
_computing_structure_refinement 'SHELXL-97 (Sheldrick, 1997)'
_computing_structure_solution 'SHELXS-97 (Sheldrick, 1990)'
_diffrn_ambient_temperature 123(2)
_diffrn_detector_area_resol_mean 9
_diffrn_measured_fraction_theta_full 0.986
_diffrn_measured_fraction_theta_max 0.986
_diffrn_measurement_device '95mm CCD camera on \k-goniostat'
_diffrn_measurement_device_type 'Nonius KappaCCD'
_diffrn_measurement_method 'CCD rotation images, thick slices'
_diffrn_radiation_monochromator 'horizonally mounted graphite crystal'
_diffrn_radiation_type MoK\a
_diffrn_radiation_wavelength 0.71073
_diffrn_reflns_av_R_equivalents 0.0821
_diffrn_reflns_av_sigmaI/netI 0.0701
_diffrn_reflns_limit_h_max 13
_diffrn_reflns_limit_h_min -14
_diffrn_reflns_limit_k_max 16
_diffrn_reflns_limit_k_min -14
_diffrn_reflns_limit_l_max 21
_diffrn_reflns_limit_l_min -20
_diffrn_reflns_number 30756
_diffrn_reflns_theta_full 26.00
_diffrn_reflns_theta_max 26.00
_diffrn_reflns_theta_min 3.51
_exptl_absorpt_coefficient_mu 0.289
_exptl_absorpt_correction_T_max 0.95431
_exptl_absorpt_correction_T_min 0.83107
_exptl_absorpt_correction_type multi-scan
_exptl_absorpt_process_details
;
R.H. Blessing, Acta Cryst. (1995), A51, 33-38
;
_exptl_crystal_colour colorless
_exptl_crystal_density_diffrn 1.314
_exptl_crystal_density_method 'not measured'
_exptl_crystal_description plate
_exptl_crystal_F_000 1076
_exptl_crystal_size_max 0.56
_exptl_crystal_size_mid 0.39
_exptl_crystal_size_min 0.09
_refine_diff_density_max 0.413
_refine_diff_density_min -0.378
_refine_diff_density_rms 0.059
_refine_ls_extinction_method none
_refine_ls_goodness_of_fit_ref 1.008
_refine_ls_hydrogen_treatment constr
_refine_ls_matrix_type full
_refine_ls_number_parameters 641
_refine_ls_number_reflns 10096
_refine_ls_number_restraints 18
_refine_ls_restrained_S_all 1.024
_refine_ls_R_factor_all 0.0715
_refine_ls_R_factor_gt 0.0453
_refine_ls_shift/su_max 0.001
_refine_ls_shift/su_mean 0.000
_refine_ls_structure_factor_coef Fsqd
_refine_ls_weighting_details 'calc w=1/[\s^2^(Fo^2^)+(0.0554P)^2^+0.6725P] where P=(Fo^2^+2Fc^2^)/3'
_refine_ls_weighting_scheme calc
_refine_ls_wR_factor_gt 0.1115
_refine_ls_wR_factor_ref 0.1234
_reflns_number_gt 7172
_reflns_number_total 10096
_reflns_threshold_expression >2sigma(I)
_cod_data_source_file c2dt12483a.txt
_cod_data_source_block 5b-GSTR079
_cod_depositor_comments
;
The following automatic conversions were performed:

'_exptl_absorpt_correction_type' value 'Multi-Scan' changed to
'multi-scan' according to
/home/saulius/struct/CIF-dictionaries/cif_core.dic dictionary named
'cif_core.dic' version 2.4.1 from 2010-06-29.

Automatic conversion script
Id: cif_fix_values 1715 2011-07-08 13:25:40Z adriana 
;
_cod_database_code 7018920

loop_
_symmetry_equiv_pos_as_xyz
'x, y, z'
'-x, -y, -z'

loop_
_atom_site_label
_atom_site_type_symbol
_atom_site_fract_x
_atom_site_fract_y
_atom_site_fract_z
_atom_site_U_iso_or_equiv
_atom_site_adp_type
_atom_site_occupancy
_atom_site_symmetry_multiplicity
_atom_site_calc_flag
_atom_site_refinement_flags
C1 C -0.1134(2) 0.25226(17) -0.20025(12) 0.0226(5) Uani 1 1 d .
C2 C -0.3123(2) 0.21785(17) -0.18462(13) 0.0219(5) Uani 1 1 d .
H2A H -0.3889 0.2204 -0.1645 0.026 Uiso 1 1 calc R
C3 C -0.2877(2) 0.15876(17) -0.24579(13) 0.0220(5) Uani 1 1 d .
C4 C -0.0945(2) 0.13185(19) -0.30979(14) 0.0271(6) Uani 1 1 d .
C5 C -0.0661(2) 0.0365(2) -0.29531(16) 0.0360(6) Uani 1 1 d .
H5A H -0.0941 0.0019 -0.2510 0.043 Uiso 1 1 calc R
C6 C 0.0053(3) -0.0077(2) -0.3478(2) 0.0502(9) Uani 1 1 d .
H6A H 0.0263 -0.0732 -0.3392 0.060 Uiso 1 1 calc R
C7 C 0.0449(3) 0.0426(3) -0.41116(19) 0.0554(10) Uani 1 1 d .
H7A H 0.0936 0.0121 -0.4462 0.066 Uiso 1 1 calc R
C8 C 0.0150(3) 0.1368(3) -0.42463(17) 0.0551(9) Uani 1 1 d .
H8A H 0.0424 0.1709 -0.4692 0.066 Uiso 1 1 calc R
C9 C -0.0557(2) 0.1830(2) -0.37302(15) 0.0379(7) Uani 1 1 d .
H9A H -0.0763 0.2485 -0.3818 0.045 Uiso 1 1 calc R
C10 C -0.1934(2) 0.34813(17) -0.09231(12) 0.0220(5) Uani 1 1 d .
C11 C -0.1432(2) 0.3237(2) -0.02519(13) 0.0287(6) Uani 1 1 d .
H11A H -0.1211 0.2577 -0.0205 0.034 Uiso 1 1 calc R
C12 C -0.1255(2) 0.3964(2) 0.03503(14) 0.0360(6) Uani 1 1 d .
H12A H -0.0914 0.3803 0.0815 0.043 Uiso 1 1 calc R
C13 C -0.1570(2) 0.4919(2) 0.02804(15) 0.0368(7) Uani 1 1 d .
H13A H -0.1422 0.5423 0.0691 0.044 Uiso 1 1 calc R
C14 C -0.2100(3) 0.5147(2) -0.03839(16) 0.0391(7) Uani 1 1 d .
H14A H -0.2342 0.5799 -0.0425 0.047 Uiso 1 1 calc R
C15 C -0.2282(2) 0.44207(19) -0.09947(14) 0.0321(6) Uani 1 1 d .
H15A H -0.2643 0.4575 -0.1455 0.039 Uiso 1 1 calc R
C16 C -0.3602(2) 0.09149(18) -0.40143(12) 0.0223(5) Uani 1 1 d .
C17 C -0.3530(3) 0.1907(2) -0.42556(14) 0.0354(6) Uani 1 1 d .
H17A H -0.3589 0.2459 -0.3896 0.042 Uiso 1 1 calc R
C18 C -0.3369(3) 0.2097(2) -0.50229(16) 0.0427(7) Uani 1 1 d .
H18A H -0.3318 0.2779 -0.5188 0.051 Uiso 1 1 calc R
C19 C -0.3284(2) 0.1290(2) -0.55504(15) 0.0368(6) Uani 1 1 d .
H19A H -0.3171 0.1421 -0.6075 0.044 Uiso 1 1 calc R
C20 C -0.3363(2) 0.0305(2) -0.53136(14) 0.0332(6) Uani 1 1 d .
H20A H -0.3308 -0.0246 -0.5675 0.040 Uiso 1 1 calc R
C21 C -0.3524(2) 0.01102(19) -0.45433(14) 0.0287(5) Uani 1 1 d .
H21A H -0.3580 -0.0574 -0.4381 0.034 Uiso 1 1 calc R
C22 C -0.5323(2) 0.09099(17) -0.27758(12) 0.0222(5) Uani 1 1 d .
C23 C -0.6182(2) 0.01001(19) -0.25709(13) 0.0284(6) Uani 1 1 d .
H23A H -0.5987 -0.0571 -0.2540 0.034 Uiso 1 1 calc R
C24 C -0.7324(2) 0.0269(2) -0.24120(14) 0.0329(6) Uani 1 1 d .
H24A H -0.7911 -0.0288 -0.2280 0.040 Uiso 1 1 calc R
C25 C -0.7611(2) 0.1243(2) -0.24454(14) 0.0321(6) Uani 1 1 d .
H25A H -0.8392 0.1359 -0.2333 0.039 Uiso 1 1 calc R
C26 C -0.6761(2) 0.2049(2) -0.26429(13) 0.0287(6) Uani 1 1 d .
H26A H -0.6960 0.2720 -0.2661 0.034 Uiso 1 1 calc R
C27 C -0.5621(2) 0.18943(19) -0.28160(13) 0.0269(5) Uani 1 1 d .
H27A H -0.5046 0.2453 -0.2961 0.032 Uiso 1 1 calc R
C28 C 0.0864(2) 0.25597(17) 0.19978(13) 0.0226(5) Uani 1 1 d .
C29 C 0.2864(2) 0.28685(17) 0.18972(13) 0.0219(5) Uani 1 1 d .
H29A H 0.3639 0.2838 0.1715 0.026 Uiso 1 1 calc R
C30 C 0.25896(19) 0.34386(17) 0.25157(12) 0.0203(5) Uani 1 1 d .
C31 C 0.0646(2) 0.36830(18) 0.31405(13) 0.0258(5) Uani 1 1 d .
C32 C 0.0279(2) 0.4616(2) 0.30217(16) 0.0335(6) Uani 1 1 d .
H32A H 0.0500 0.4977 0.2575 0.040 Uiso 1 1 calc R
C33 C -0.0424(2) 0.5012(2) 0.35757(19) 0.0462(8) Uani 1 1 d .
H33A H -0.0677 0.5655 0.3508 0.055 Uiso 1 1 calc R
C34 C -0.0752(2) 0.4481(3) 0.42151(18) 0.0508(9) Uani 1 1 d .
H34A H -0.1234 0.4757 0.4586 0.061 Uiso 1 1 calc R
C35 C -0.0386(3) 0.3551(3) 0.43220(17) 0.0496(8) Uani 1 1 d .
H35A H -0.0614 0.3188 0.4766 0.060 Uiso 1 1 calc R
C36 C 0.0318(2) 0.3143(2) 0.37777(15) 0.0353(6) Uani 1 1 d .
H36A H 0.0568 0.2499 0.3846 0.042 Uiso 1 1 calc R
C37 C 0.1722(2) 0.16262(17) 0.09197(12) 0.0225(5) Uani 1 1 d .
C38 C 0.1191(2) 0.18697(19) 0.02581(13) 0.0279(5) Uani 1 1 d .
H38A H 0.0908 0.2507 0.0230 0.034 Uiso 1 1 calc R
C39 C 0.1077(2) 0.1167(2) -0.03649(14) 0.0337(6) Uani 1 1 d .
H39A H 0.0711 0.1321 -0.0823 0.040 Uiso 1 1 calc R
C40 C 0.1494(2) 0.0245(2) -0.03209(14) 0.0348(6) Uani 1 1 d .
H40A H 0.1406 -0.0237 -0.0746 0.042 Uiso 1 1 calc R
C41 C 0.2039(2) 0.0023(2) 0.03400(15) 0.0343(6) Uani 1 1 d .
H41A H 0.2334 -0.0609 0.0365 0.041 Uiso 1 1 calc R
C42 C 0.2161(2) 0.07152(19) 0.09688(14) 0.0297(6) Uani 1 1 d .
H42A H 0.2538 0.0564 0.1424 0.036 Uiso 1 1 calc R
C43 C 0.3393(2) 0.39782(19) 0.40702(13) 0.0244(5) Uani 1 1 d .
C44 C 0.3503(2) 0.4733(2) 0.46601(14) 0.0323(6) Uani 1 1 d .
H44A H 0.3646 0.5441 0.4548 0.039 Uiso 1 1 calc R
C45 C 0.3404(3) 0.4453(3) 0.54122(15) 0.0456(8) Uani 1 1 d .
H45A H 0.3469 0.4968 0.5816 0.055 Uiso 1 1 calc R
C46 C 0.3212(3) 0.3434(3) 0.55714(17) 0.0615(10) Uani 1 1 d .
H46A H 0.3157 0.3245 0.6088 0.074 Uiso 1 1 calc R
C47 C 0.3098(3) 0.2674(3) 0.49890(17) 0.0599(10) Uani 1 1 d .
H47A H 0.2959 0.1968 0.5107 0.072 Uiso 1 1 calc R
C48 C 0.3187(3) 0.2940(2) 0.42313(15) 0.0387(7) Uani 1 1 d .
H48A H 0.3109 0.2422 0.3830 0.046 Uiso 1 1 calc R
C49 C 0.5023(2) 0.42318(17) 0.27896(12) 0.0220(5) Uani 1 1 d .
C50 C 0.5541(2) 0.3381(2) 0.29767(14) 0.0303(6) Uani 1 1 d .
H50A H 0.5109 0.2850 0.3259 0.036 Uiso 1 1 calc R
C51 C 0.6682(2) 0.3316(2) 0.27507(15) 0.0349(6) Uani 1 1 d .
H51A H 0.7033 0.2740 0.2880 0.042 Uiso 1 1 calc R
C52 C 0.7317(2) 0.4080(2) 0.23394(15) 0.0366(7) Uani 1 1 d .
H52A H 0.8099 0.4024 0.2182 0.044 Uiso 1 1 calc R
C53 C 0.6817(2) 0.4926(2) 0.21561(16) 0.0386(7) Uani 1 1 d .
H53A H 0.7260 0.5456 0.1879 0.046 Uiso 1 1 calc R
C54 C 0.5666(2) 0.5001(2) 0.23769(14) 0.0311(6) Uani 1 1 d .
H54A H 0.5320 0.5579 0.2245 0.037 Uiso 1 1 calc R
C55 C 0.4480(2) 0.7907(2) -0.04094(15) 0.0374(6) Uani 1 1 d .
C56 C 0.4609(3) 0.6890(3) -0.0504(2) 0.0577(9) Uani 1 1 d U
H56A H 0.4208 0.6469 -0.0911 0.069 Uiso 1 1 calc R
C57 C 0.5331(4) 0.6481(3) 0.0000(3) 0.0849(13) Uani 1 1 d U
H57A H 0.5416 0.5775 -0.0061 0.102 Uiso 1 1 calc R
C58 C 0.5928(3) 0.7095(3) 0.0590(2) 0.0696(10) Uani 1 1 d U
H58A H 0.6431 0.6816 0.0928 0.084 Uiso 1 1 calc R
C59 C 0.5789(3) 0.8092(3) 0.06796(17) 0.0490(8) Uani 1 1 d .
H59A H 0.6185 0.8517 0.1087 0.059 Uiso 1 1 calc R
C60 C 0.5077(3) 0.8491(2) 0.01847(15) 0.0431(7) Uani 1 1 d .
H60A H 0.4992 0.9195 0.0254 0.052 Uiso 1 1 calc R
C61 C 0.3729(3) 0.8366(3) -0.09637(19) 0.0688(10) Uani 1 1 d .
H61C H 0.3620 0.9054 -0.0768 0.103 Uiso 1 1 calc R
H61B H 0.2954 0.7925 -0.1026 0.103 Uiso 1 1 calc R
H61A H 0.4122 0.8418 -0.1459 0.103 Uiso 1 1 calc R
N1 N -0.16404(16) 0.18008(14) -0.25448(10) 0.0223(4) Uani 1 1 d .
N2 N -0.20694(16) 0.27393(14) -0.15635(10) 0.0218(4) Uani 1 1 d .
N3 N 0.13512(16) 0.32508(14) 0.25672(10) 0.0219(4) Uani 1 1 d .
N4 N 0.18192(16) 0.23391(14) 0.15780(10) 0.0213(4) Uani 1 1 d .
P1 P -0.38605(5) 0.06238(4) -0.30178(3) 0.02141(15) Uani 1 1 d .
P2 P 0.35490(5) 0.43889(4) 0.31000(3) 0.01981(14) Uani 1 1 d .
S1 S 0.02901(5) 0.30418(5) -0.19037(4) 0.03141(17) Uani 1 1 d .
S2 S -0.36889(6) -0.07917(5) -0.28197(4) 0.02979(16) Uani 1 1 d .
S3 S -0.05665(5) 0.20951(5) 0.18519(4) 0.02990(16) Uani 1 1 d .
S4 S 0.32212(6) 0.57836(4) 0.30013(4) 0.02852(16) Uani 1 1 d .

loop_
_atom_site_aniso_label
_atom_site_aniso_U_11
_atom_site_aniso_U_22
_atom_site_aniso_U_33
_atom_site_aniso_U_23
_atom_site_aniso_U_13
_atom_site_aniso_U_12
C1 0.0262(13) 0.0197(12) 0.0224(11) -0.0003(9) -0.0027(9) 0.0059(10)
C2 0.0216(12) 0.0156(12) 0.0275(12) 0.0031(9) -0.0016(9) -0.0010(9)
C3 0.0218(12) 0.0177(12) 0.0255(12) 0.0004(9) -0.0037(9) 0.0007(9)
C4 0.0216(12) 0.0277(14) 0.0305(13) -0.0115(11) -0.0047(10) 0.0035(10)
C5 0.0268(14) 0.0313(15) 0.0482(16) -0.0118(12) -0.0085(12) 0.0040(11)
C6 0.0358(16) 0.0450(19) 0.069(2) -0.0329(17) -0.0195(15) 0.0159(14)
C7 0.0340(17) 0.080(3) 0.0509(19) -0.0383(19) -0.0090(14) 0.0197(17)
C8 0.0389(17) 0.092(3) 0.0336(15) -0.0089(16) 0.0046(13) 0.0114(18)
C9 0.0330(15) 0.0489(18) 0.0321(14) -0.0042(13) -0.0001(11) 0.0095(13)
C10 0.0214(12) 0.0204(12) 0.0224(11) -0.0029(9) 0.0004(9) -0.0005(9)
C11 0.0282(13) 0.0298(14) 0.0278(12) -0.0006(10) -0.0027(10) 0.0041(11)
C12 0.0331(14) 0.0487(18) 0.0231(12) -0.0042(12) -0.0039(10) -0.0004(13)
C13 0.0359(15) 0.0369(16) 0.0311(14) -0.0144(12) 0.0067(11) -0.0091(12)
C14 0.0507(17) 0.0241(14) 0.0414(16) -0.0052(12) 0.0054(13) 0.0048(12)
C15 0.0431(16) 0.0260(14) 0.0268(13) -0.0008(11) -0.0027(11) 0.0051(12)
C16 0.0210(12) 0.0217(13) 0.0227(11) -0.0008(9) -0.0032(9) -0.0003(9)
C17 0.0569(18) 0.0216(14) 0.0275(13) 0.0006(10) 0.0048(12) 0.0062(12)
C18 0.067(2) 0.0260(15) 0.0354(15) 0.0066(12) 0.0061(14) 0.0073(14)
C19 0.0478(17) 0.0360(16) 0.0258(13) 0.0031(11) 0.0009(11) 0.0040(13)
C20 0.0389(15) 0.0311(15) 0.0292(13) -0.0066(11) -0.0030(11) 0.0072(12)
C21 0.0333(14) 0.0221(13) 0.0311(13) -0.0005(10) -0.0029(11) 0.0061(11)
C22 0.0254(12) 0.0191(12) 0.0208(11) 0.0017(9) -0.0045(9) -0.0007(10)
C23 0.0345(14) 0.0226(13) 0.0264(12) 0.0005(10) -0.0018(10) -0.0001(11)
C24 0.0314(14) 0.0303(15) 0.0327(13) 0.0005(11) 0.0037(11) -0.0082(11)
C25 0.0246(13) 0.0401(16) 0.0296(13) -0.0013(11) -0.0008(10) -0.0002(12)
C26 0.0293(14) 0.0286(14) 0.0293(13) 0.0043(10) -0.0030(10) 0.0069(11)
C27 0.0256(13) 0.0252(13) 0.0288(12) 0.0050(10) -0.0029(10) -0.0006(10)
C28 0.0247(12) 0.0178(12) 0.0243(11) -0.0014(9) -0.0010(9) 0.0011(10)
C29 0.0218(12) 0.0164(12) 0.0260(11) 0.0007(9) -0.0017(9) -0.0007(9)
C30 0.0199(12) 0.0162(12) 0.0240(11) 0.0023(9) -0.0018(9) -0.0002(9)
C31 0.0201(12) 0.0242(13) 0.0304(12) -0.0103(10) -0.0001(10) -0.0008(10)
C32 0.0260(13) 0.0282(15) 0.0445(15) -0.0097(12) -0.0049(11) 0.0030(11)
C33 0.0303(15) 0.0435(18) 0.064(2) -0.0271(16) -0.0104(14) 0.0139(13)
C34 0.0294(15) 0.071(2) 0.0501(18) -0.0315(17) -0.0012(13) 0.0133(15)
C35 0.0395(17) 0.072(2) 0.0357(15) -0.0064(15) 0.0095(13) 0.0057(16)
C36 0.0337(15) 0.0365(16) 0.0345(14) -0.0039(12) 0.0033(11) 0.0041(12)
C37 0.0223(12) 0.0194(12) 0.0231(11) -0.0031(9) -0.0001(9) -0.0030(9)
C38 0.0293(13) 0.0254(13) 0.0282(12) 0.0013(10) -0.0016(10) 0.0015(10)
C39 0.0321(14) 0.0404(16) 0.0248(12) 0.0001(11) -0.0037(10) -0.0048(12)
C40 0.0382(15) 0.0310(15) 0.0298(13) -0.0110(11) 0.0044(11) -0.0069(12)
C41 0.0430(16) 0.0212(14) 0.0373(14) -0.0055(11) 0.0034(12) 0.0030(11)
C42 0.0346(14) 0.0278(14) 0.0265(12) -0.0001(10) -0.0001(10) 0.0044(11)
C43 0.0212(12) 0.0280(14) 0.0251(12) 0.0014(10) 0.0007(9) 0.0071(10)
C44 0.0278(13) 0.0386(15) 0.0299(13) -0.0074(11) -0.0018(10) 0.0062(11)
C45 0.0421(17) 0.071(2) 0.0263(14) -0.0053(14) -0.0036(12) 0.0211(16)
C46 0.078(2) 0.093(3) 0.0277(15) 0.0200(17) 0.0143(15) 0.053(2)
C47 0.095(3) 0.054(2) 0.0455(18) 0.0287(16) 0.0271(17) 0.047(2)
C48 0.0552(18) 0.0311(15) 0.0343(14) 0.0071(12) 0.0144(13) 0.0189(13)
C49 0.0234(12) 0.0189(12) 0.0218(11) -0.0042(9) -0.0057(9) -0.0008(10)
C50 0.0307(14) 0.0295(14) 0.0302(13) 0.0000(11) -0.0009(11) 0.0045(11)
C51 0.0291(14) 0.0425(17) 0.0345(14) -0.0046(12) -0.0067(11) 0.0127(12)
C52 0.0235(13) 0.0483(18) 0.0348(14) -0.0126(13) -0.0012(11) 0.0010(12)
C53 0.0327(15) 0.0374(16) 0.0422(15) -0.0032(13) 0.0092(12) -0.0035(12)
C54 0.0312(14) 0.0280(14) 0.0326(13) 0.0007(11) 0.0028(11) 0.0003(11)
C55 0.0335(15) 0.0429(17) 0.0335(14) -0.0012(12) 0.0047(11) -0.0001(12)
C56 0.0412(17) 0.0458(19) 0.081(2) -0.0226(17) 0.0047(16) -0.0018(15)
C57 0.075(3) 0.043(2) 0.141(3) 0.009(2) 0.021(2) 0.0216(19)
C58 0.051(2) 0.084(3) 0.079(2) 0.029(2) 0.0089(18) 0.0206(19)
C59 0.0401(17) 0.064(2) 0.0411(17) 0.0107(15) 0.0030(13) 0.0003(16)
C60 0.0551(19) 0.0362(16) 0.0336(15) -0.0003(12) 0.0025(13) -0.0050(14)
C61 0.072(2) 0.093(3) 0.0427(19) 0.0037(19) -0.0077(17) 0.016(2)
N1 0.0208(10) 0.0198(10) 0.0254(10) -0.0027(8) -0.0032(8) 0.0020(8)
N2 0.0237(10) 0.0177(10) 0.0228(9) -0.0016(8) -0.0033(8) 0.0007(8)
N3 0.0200(10) 0.0189(10) 0.0250(10) -0.0041(8) -0.0005(8) -0.0003(8)
N4 0.0228(10) 0.0155(10) 0.0241(10) -0.0035(8) -0.0015(8) 0.0004(8)
P1 0.0243(3) 0.0155(3) 0.0232(3) 0.0002(2) -0.0046(2) -0.0001(2)
P2 0.0216(3) 0.0146(3) 0.0220(3) -0.0010(2) -0.0025(2) 0.0000(2)
S1 0.0215(3) 0.0344(4) 0.0356(3) -0.0107(3) -0.0034(3) 0.0002(3)
S2 0.0389(4) 0.0169(3) 0.0332(3) 0.0016(3) -0.0084(3) 0.0038(3)
S3 0.0213(3) 0.0295(4) 0.0356(3) -0.0083(3) -0.0023(3) -0.0027(3)
S4 0.0315(3) 0.0156(3) 0.0379(3) 0.0008(3) -0.0051(3) 0.0026(3)

loop_
_atom_type_symbol
_atom_type_description
_atom_type_scat_dispersion_real
_atom_type_scat_dispersion_imag
_atom_type_scat_source
C C 0.0033 0.0016 'International Tables Vol C Tables 4.2.6.8 and 6.1.1.4'
H H 0.0000 0.0000 'International Tables Vol C Tables 4.2.6.8 and 6.1.1.4'
N N 0.0061 0.0033 'International Tables Vol C Tables 4.2.6.8 and 6.1.1.4'
P P 0.1023 0.0942 'International Tables Vol C Tables 4.2.6.8 and 6.1.1.4'
S S 0.1246 0.1234 'International Tables Vol C Tables 4.2.6.8 and 6.1.1.4'

loop_
_geom_angle_atom_site_label_1
_geom_angle_atom_site_label_2
_geom_angle_atom_site_label_3
_geom_angle
N1 C1 N2 104.61(19)
N1 C1 S1 127.73(17)
N2 C1 S1 127.65(16)
C3 C2 N2 108.2(2)
C3 C2 H2A 125.9
N2 C2 H2A 125.9
C2 C3 N1 106.04(19)
C2 C3 P1 128.95(18)
N1 C3 P1 124.78(16)
C9 C4 C5 122.1(2)
C9 C4 N1 119.3(2)
C5 C4 N1 118.5(2)
C4 C5 C6 118.0(3)
C4 C5 H5A 121.0
C6 C5 H5A 121.0
C7 C6 C5 120.4(3)
C7 C6 H6A 119.8
C5 C6 H6A 119.8
C6 C7 C8 120.5(3)
C6 C7 H7A 119.7
C8 C7 H7A 119.7
C7 C8 C9 120.2(3)
C7 C8 H8A 119.9
C9 C8 H8A 119.9
C4 C9 C8 118.6(3)
C4 C9 H9A 120.7
C8 C9 H9A 120.7
C15 C10 C11 121.2(2)
C15 C10 N2 119.7(2)
C11 C10 N2 119.1(2)
C10 C11 C12 119.1(2)
C10 C11 H11A 120.4
C12 C11 H11A 120.4
C13 C12 C11 120.4(2)
C13 C12 H12A 119.8
C11 C12 H12A 119.8
C12 C13 C14 120.1(2)
C12 C13 H13A 120.0
C14 C13 H13A 120.0
C13 C14 C15 120.0(3)
C13 C14 H14A 120.0
C15 C14 H14A 120.0
C10 C15 C14 119.1(2)
C10 C15 H15A 120.4
C14 C15 H15A 120.4
C17 C16 C21 119.7(2)
C17 C16 P1 121.55(17)
C21 C16 P1 118.71(19)
C16 C17 C18 120.1(2)
C16 C17 H17A 120.0
C18 C17 H17A 120.0
C17 C18 C19 120.1(3)
C17 C18 H18A 120.0
C19 C18 H18A 120.0
C20 C19 C18 120.0(2)
C20 C19 H19A 120.0
C18 C19 H19A 120.0
C19 C20 C21 120.2(2)
C19 C20 H20A 119.9
C21 C20 H20A 119.9
C16 C21 C20 120.0(2)
C16 C21 H21A 120.0
C20 C21 H21A 120.0
C23 C22 C27 119.3(2)
C23 C22 P1 117.96(18)
C27 C22 P1 122.70(18)
C24 C23 C22 120.2(2)
C24 C23 H23A 119.9
C22 C23 H23A 119.9
C25 C24 C23 120.2(2)
C25 C24 H24A 119.9
C23 C24 H24A 119.9
C26 C25 C24 119.7(2)
C26 C25 H25A 120.1
C24 C25 H25A 120.1
C25 C26 C27 121.0(2)
C25 C26 H26A 119.5
C27 C26 H26A 119.5
C26 C27 C22 119.5(2)
C26 C27 H27A 120.3
C22 C27 H27A 120.3
N3 C28 N4 104.73(18)
N3 C28 S3 127.16(17)
N4 C28 S3 128.11(16)
C30 C29 N4 108.1(2)
C30 C29 H29A 126.0
N4 C29 H29A 126.0
C29 C30 N3 106.32(19)
C29 C30 P2 128.78(18)
N3 C30 P2 124.43(16)
C36 C31 C32 121.5(2)
C36 C31 N3 119.4(2)
C32 C31 N3 119.1(2)
C31 C32 C33 118.3(3)
C31 C32 H32A 120.9
C33 C32 H32A 120.9
C34 C33 C32 120.7(3)
C34 C33 H33A 119.7
C32 C33 H33A 119.7
C33 C34 C35 120.3(3)
C33 C34 H34A 119.9
C35 C34 H34A 119.9
C34 C35 C36 120.0(3)
C34 C35 H35A 120.0
C36 C35 H35A 120.0
C31 C36 C35 119.2(3)
C31 C36 H36A 120.4
C35 C36 H36A 120.4
C42 C37 C38 121.6(2)
C42 C37 N4 119.0(2)
C38 C37 N4 119.4(2)
C37 C38 C39 118.8(2)
C37 C38 H38A 120.6
C39 C38 H38A 120.6
C40 C39 C38 120.2(2)
C40 C39 H39A 119.9
C38 C39 H39A 119.9
C39 C40 C41 120.1(2)
C39 C40 H40A 120.0
C41 C40 H40A 120.0
C40 C41 C42 120.6(2)
C40 C41 H41A 119.7
C42 C41 H41A 119.7
C37 C42 C41 118.6(2)
C37 C42 H42A 120.7
C41 C42 H42A 120.7
C44 C43 C48 120.2(2)
C44 C43 P2 118.06(19)
C48 C43 P2 121.71(18)
C45 C44 C43 120.0(3)
C45 C44 H44A 120.0
C43 C44 H44A 120.0
C46 C45 C44 119.9(3)
C46 C45 H45A 120.1
C44 C45 H45A 120.1
C45 C46 C47 120.8(3)
C45 C46 H46A 119.6
C47 C46 H46A 119.6
C46 C47 C48 120.2(3)
C46 C47 H47A 119.9
C48 C47 H47A 119.9
C47 C48 C43 119.0(3)
C47 C48 H48A 120.5
C43 C48 H48A 120.5
C54 C49 C50 119.4(2)
C54 C49 P2 118.49(18)
C50 C49 P2 122.06(18)
C51 C50 C49 119.8(2)
C51 C50 H50A 120.1
C49 C50 H50A 120.1
C52 C51 C50 120.7(3)
C52 C51 H51A 119.7
C50 C51 H51A 119.7
C51 C52 C53 120.0(2)
C51 C52 H52A 120.0
C53 C52 H52A 120.0
C52 C53 C54 120.1(3)
C52 C53 H53A 120.0
C54 C53 H53A 120.0
C49 C54 C53 120.0(3)
C49 C54 H54A 120.0
C53 C54 H54A 120.0
C56 C55 C60 118.4(3)
C56 C55 C61 120.0(3)
C60 C55 C61 121.5(3)
C55 C56 C57 119.5(3)
C55 C56 H56A 120.2
C57 C56 H56A 120.2
C58 C57 C56 120.5(3)
C58 C57 H57A 119.8
C56 C57 H57A 119.8
C59 C58 C57 119.4(4)
C59 C58 H58A 120.3
C57 C58 H58A 120.3
C58 C59 C60 119.9(3)
C58 C59 H59A 120.0
C60 C59 H59A 120.0
C59 C60 C55 122.2(3)
C59 C60 H60A 118.9
C55 C60 H60A 118.9
C55 C61 H61C 109.5
C55 C61 H61B 109.5
H61C C61 H61B 109.5
C55 C61 H61A 109.5
H61C C61 H61A 109.5
H61B C61 H61A 109.5
C1 N1 C3 110.82(17)
C1 N1 C4 122.29(19)
C3 N1 C4 126.84(18)
C1 N2 C2 110.27(18)
C1 N2 C10 123.31(18)
C2 N2 C10 126.38(18)
C28 N3 C30 110.69(18)
C28 N3 C31 122.66(18)
C30 N3 C31 126.63(18)
C28 N4 C29 110.15(17)
C28 N4 C37 124.06(18)
C29 N4 C37 125.76(18)
C3 P1 C22 103.22(10)
C3 P1 C16 106.42(10)
C22 P1 C16 107.50(10)
C3 P1 S2 114.17(8)
C22 P1 S2 112.54(8)
C16 P1 S2 112.32(8)
C30 P2 C43 106.33(11)
C30 P2 C49 103.56(10)
C43 P2 C49 107.48(10)
C30 P2 S4 113.21(8)
C43 P2 S4 112.58(8)
C49 P2 S4 113.01(8)

loop_
_geom_bond_atom_site_label_1
_geom_bond_atom_site_label_2
_geom_bond_distance
C1 N1 1.368(3)
C1 N2 1.379(3)
C1 S1 1.666(2)
C2 C3 1.352(3)
C2 N2 1.383(3)
C2 H2A 0.9500
C3 N1 1.407(3)
C3 P1 1.801(2)
C4 C9 1.364(4)
C4 C5 1.381(4)
C4 N1 1.444(3)
C5 C6 1.399(4)
C5 H5A 0.9500
C6 C7 1.364(5)
C6 H6A 0.9500
C7 C8 1.369(5)
C7 H7A 0.9500
C8 C9 1.398(4)
C8 H8A 0.9500
C9 H9A 0.9500
C10 C15 1.370(3)
C10 C11 1.381(3)
C10 N2 1.443(3)
C11 C12 1.382(3)
C11 H11A 0.9500
C12 C13 1.373(4)
C12 H12A 0.9500
C13 C14 1.378(4)
C13 H13A 0.9500
C14 C15 1.392(3)
C14 H14A 0.9500
C15 H15A 0.9500
C16 C17 1.382(3)
C16 C21 1.388(3)
C16 P1 1.822(2)
C17 C18 1.388(4)
C17 H17A 0.9500
C18 C19 1.390(4)
C18 H18A 0.9500
C19 C20 1.370(4)
C19 H19A 0.9500
C20 C21 1.395(4)
C20 H20A 0.9500
C21 H21A 0.9500
C22 C23 1.391(3)
C22 C27 1.397(3)
C22 P1 1.820(2)
C23 C24 1.387(4)
C23 H23A 0.9500
C24 C25 1.378(4)
C24 H24A 0.9500
C25 C26 1.377(4)
C25 H25A 0.9500
C26 C27 1.383(3)
C26 H26A 0.9500
C27 H27A 0.9500
C28 N3 1.370(3)
C28 N4 1.382(3)
C28 S3 1.665(2)
C29 C30 1.356(3)
C29 N4 1.383(3)
C29 H29A 0.9500
C30 N3 1.402(3)
C30 P2 1.799(2)
C31 C36 1.375(4)
C31 C32 1.384(4)
C31 N3 1.444(3)
C32 C33 1.399(4)
C32 H32A 0.9500
C33 C34 1.372(5)
C33 H33A 0.9500
C34 C35 1.377(5)
C34 H34A 0.9500
C35 C36 1.395(4)
C35 H35A 0.9500
C36 H36A 0.9500
C37 C42 1.379(3)
C37 C38 1.382(3)
C37 N4 1.444(3)
C38 C39 1.388(3)
C38 H38A 0.9500
C39 C40 1.378(4)
C39 H39A 0.9500
C40 C41 1.379(4)
C40 H40A 0.9500
C41 C42 1.387(3)
C41 H41A 0.9500
C42 H42A 0.9500
C43 C44 1.390(3)
C43 C48 1.392(4)
C43 P2 1.811(2)
C44 C45 1.387(4)
C44 H44A 0.9500
C45 C46 1.366(5)
C45 H45A 0.9500
C46 C47 1.385(5)
C46 H46A 0.9500
C47 C48 1.391(4)
C47 H47A 0.9500
C48 H48A 0.9500
C49 C54 1.388(3)
C49 C50 1.400(3)
C49 P2 1.814(2)
C50 C51 1.380(4)
C50 H50A 0.9500
C51 C52 1.378(4)
C51 H51A 0.9500
C52 C53 1.382(4)
C52 H52A 0.9500
C53 C54 1.392(4)
C53 H53A 0.9500
C54 H54A 0.9500
C55 C56 1.373(4)
C55 C60 1.373(4)
C55 C61 1.504(4)
C56 C57 1.391(6)
C56 H56A 0.9500
C57 C58 1.386(6)
C57 H57A 0.9500
C58 C59 1.350(5)
C58 H58A 0.9500
C59 C60 1.365(4)
C59 H59A 0.9500
C60 H60A 0.9500
C61 H61C 0.9800
C61 H61B 0.9800
C61 H61A 0.9800
P1 S2 1.9526(8)
P2 S4 1.9478(8)

loop_
_geom_torsion_atom_site_label_1
_geom_torsion_atom_site_label_2
_geom_torsion_atom_site_label_3
_geom_torsion_atom_site_label_4
_geom_torsion
N2 C2 C3 N1 0.0(3)
N2 C2 C3 P1 174.64(17)
C9 C4 C5 C6 0.2(4)
N1 C4 C5 C6 -177.5(2)
C4 C5 C6 C7 -0.1(4)
C5 C6 C7 C8 -0.3(4)
C6 C7 C8 C9 0.6(4)
C5 C4 C9 C8 0.1(4)
N1 C4 C9 C8 177.7(2)
C7 C8 C9 C4 -0.5(4)
C15 C10 C11 C12 -1.4(4)
N2 C10 C11 C12 177.2(2)
C10 C11 C12 C13 -0.3(4)
C11 C12 C13 C14 2.1(4)
C12 C13 C14 C15 -2.1(4)
C11 C10 C15 C14 1.4(4)
N2 C10 C15 C14 -177.2(2)
C13 C14 C15 C10 0.4(4)
C21 C16 C17 C18 -0.5(4)
P1 C16 C17 C18 -178.0(2)
C16 C17 C18 C19 0.1(4)
C17 C18 C19 C20 0.3(4)
C18 C19 C20 C21 -0.3(4)
C17 C16 C21 C20 0.5(4)
P1 C16 C21 C20 178.05(19)
C19 C20 C21 C16 -0.1(4)
C27 C22 C23 C24 0.3(3)
P1 C22 C23 C24 -177.32(18)
C22 C23 C24 C25 -0.9(4)
C23 C24 C25 C26 0.5(4)
C24 C25 C26 C27 0.6(4)
C25 C26 C27 C22 -1.2(4)
C23 C22 C27 C26 0.7(3)
P1 C22 C27 C26 178.27(18)
N4 C29 C30 N3 -0.3(3)
N4 C29 C30 P2 -172.53(17)
C36 C31 C32 C33 1.0(4)
N3 C31 C32 C33 178.7(2)
C31 C32 C33 C34 -0.8(4)
C32 C33 C34 C35 0.4(4)
C33 C34 C35 C36 -0.2(4)
C32 C31 C36 C35 -0.9(4)
N3 C31 C36 C35 -178.5(2)
C34 C35 C36 C31 0.5(4)
C42 C37 C38 C39 1.3(4)
N4 C37 C38 C39 -178.5(2)
C37 C38 C39 C40 -0.3(4)
C38 C39 C40 C41 -0.8(4)
C39 C40 C41 C42 0.8(4)
C38 C37 C42 C41 -1.3(4)
N4 C37 C42 C41 178.5(2)
C40 C41 C42 C37 0.2(4)
C48 C43 C44 C45 -0.2(4)
P2 C43 C44 C45 -179.2(2)
C43 C44 C45 C46 0.8(4)
C44 C45 C46 C47 -0.9(5)
C45 C46 C47 C48 0.5(5)
C46 C47 C48 C43 0.1(5)
C44 C43 C48 C47 -0.2(4)
P2 C43 C48 C47 178.8(2)
C54 C49 C50 C51 0.0(3)
P2 C49 C50 C51 -177.60(18)
C49 C50 C51 C52 -0.2(4)
C50 C51 C52 C53 0.6(4)
C51 C52 C53 C54 -0.9(4)
C50 C49 C54 C53 -0.3(3)
P2 C49 C54 C53 177.41(19)
C52 C53 C54 C49 0.7(4)
C60 C55 C56 C57 0.1(5)
C61 C55 C56 C57 178.3(3)
C55 C56 C57 C58 -0.7(6)
C56 C57 C58 C59 1.0(6)
C57 C58 C59 C60 -0.9(5)
C58 C59 C60 C55 0.4(5)
C56 C55 C60 C59 0.0(4)
C61 C55 C60 C59 -178.1(3)
N2 C1 N1 C3 1.4(2)
S1 C1 N1 C3 -177.51(18)
N2 C1 N1 C4 -176.2(2)
S1 C1 N1 C4 4.8(3)
C2 C3 N1 C1 -0.9(3)
P1 C3 N1 C1 -175.86(17)
C2 C3 N1 C4 176.6(2)
P1 C3 N1 C4 1.7(3)
C9 C4 N1 C1 -80.8(3)
C5 C4 N1 C1 97.0(3)
C9 C4 N1 C3 101.9(3)
C5 C4 N1 C3 -80.3(3)
N1 C1 N2 C2 -1.4(2)
S1 C1 N2 C2 177.49(18)
N1 C1 N2 C10 -179.2(2)
S1 C1 N2 C10 -0.3(3)
C3 C2 N2 C1 1.0(3)
C3 C2 N2 C10 178.6(2)
C15 C10 N2 C1 105.0(3)
C11 C10 N2 C1 -73.7(3)
C15 C10 N2 C2 -72.4(3)
C11 C10 N2 C2 108.9(3)
N4 C28 N3 C30 -1.5(2)
S3 C28 N3 C30 178.51(18)
N4 C28 N3 C31 -180.0(2)
S3 C28 N3 C31 0.0(3)
C29 C30 N3 C28 1.1(3)
P2 C30 N3 C28 173.81(17)
C29 C30 N3 C31 179.5(2)
P2 C30 N3 C31 -7.8(3)
C36 C31 N3 C28 84.3(3)
C32 C31 N3 C28 -93.4(3)
C36 C31 N3 C30 -93.9(3)
C32 C31 N3 C30 88.4(3)
N3 C28 N4 C29 1.3(2)
S3 C28 N4 C29 -178.68(19)
N3 C28 N4 C37 179.2(2)
S3 C28 N4 C37 -0.8(3)
C30 C29 N4 C28 -0.7(3)
C30 C29 N4 C37 -178.5(2)
C42 C37 N4 C28 -111.7(3)
C38 C37 N4 C28 68.1(3)
C42 C37 N4 C29 65.9(3)
C38 C37 N4 C29 -114.3(3)
C2 C3 P1 C22 17.7(3)
N1 C3 P1 C22 -168.53(19)
C2 C3 P1 C16 130.7(2)
N1 C3 P1 C16 -55.5(2)
C2 C3 P1 S2 -104.8(2)
N1 C3 P1 S2 69.0(2)
C23 C22 P1 C3 -130.88(18)
C27 C22 P1 C3 51.6(2)
C23 C22 P1 C16 116.88(18)
C27 C22 P1 C16 -60.7(2)
C23 C22 P1 S2 -7.3(2)
C27 C22 P1 S2 175.14(16)
C17 C16 P1 C3 -45.9(2)
C21 C16 P1 C3 136.55(19)
C17 C16 P1 C22 64.1(2)
C21 C16 P1 C22 -113.40(19)
C17 C16 P1 S2 -171.57(19)
C21 C16 P1 S2 10.9(2)
C29 C30 P2 C43 -124.0(2)
N3 C30 P2 C43 65.0(2)
C29 C30 P2 C49 -10.9(2)
N3 C30 P2 C49 178.14(19)
C29 C30 P2 S4 111.9(2)
N3 C30 P2 S4 -59.1(2)
C44 C43 P2 C30 -147.64(18)
C48 C43 P2 C30 33.3(2)
C44 C43 P2 C49 101.96(19)
C48 C43 P2 C49 -77.1(2)
C44 C43 P2 S4 -23.1(2)
C48 C43 P2 S4 157.83(19)
C54 C49 P2 C30 109.69(19)
C50 C49 P2 C30 -72.7(2)
C54 C49 P2 C43 -138.03(18)
C50 C49 P2 C43 39.6(2)
C54 C49 P2 S4 -13.2(2)
C50 C49 P2 S4 164.47(16)
